data_4315785
loop_
_publ_author_name
'Yuguang Li'
'Qibai Jiang'
'Yizhi Li'
'Xujie Shen'
'Hong Yan'
'Vladimir I. Bregadze'

_publ_contact_author_email hyan1965@nju.edu.cn
_publ_contact_author_name 'Hong Yan'
_publ_section_title
;
 Ligand-to-Metal Ratio Controlled Assembly of Cobalt Complexes Containing
 ortho-Carborane Thiolato and Butyl Thiolato Ligands
;
_journal_name_full 'Inorganic Chemistry'
_journal_page_first 5584
_journal_page_last 5590
_journal_paper_doi 10.1021/ic100497h
_journal_volume 49
_journal_year 2010
_chemical_formula_moiety 'C16 H36 N, C4 H20 B20 Co S4'
_chemical_formula_sum 'C20 H56 B20 Co N S4'
_chemical_formula_weight 714.03
_chemical_name_systematic
; 
 ? 
;
_space_group_IT_number 61
_symmetry_cell_setting orthorhombic
_symmetry_space_group_name_Hall '-P 2ac 2ab'
_symmetry_space_group_name_H-M 'P b c a'
_atom_sites_solution_hydrogens geom
_atom_sites_solution_primary direct
_atom_sites_solution_secondary difmap
_audit_creation_method SHELXL-97
_cell_angle_alpha 90.00
_cell_angle_beta 90.00
_cell_angle_gamma 90.00
_cell_formula_units_Z 8
_cell_length_a 16.616(5)
_cell_length_b 21.607(6)
_cell_length_c 22.366(7)
_cell_measurement_reflns_used 1456
_cell_measurement_temperature 291(2)
_cell_measurement_theta_max 15.670
_cell_measurement_theta_min 2.195
_cell_volume 8030(4)
_computing_cell_refinement SMART
_computing_data_collection 'SMART (Bruker, 2000)'
_computing_data_reduction 'SAINT (Bruker, 2000)'
_computing_molecular_graphics SHELXTL
_computing_publication_material SHELXTL
_computing_structure_refinement SHELXTL
_computing_structure_solution 'SHELXTL (Bruker, 2000)'
_diffrn_ambient_temperature 291(2)
_diffrn_measured_fraction_theta_full 0.995
_diffrn_measured_fraction_theta_max 0.995
_diffrn_measurement_device_type 'Bruker Smart Apex CCD'
_diffrn_measurement_method 'phi and omega scans'
_diffrn_radiation_monochromator graphite
_diffrn_radiation_source 'fine-focus sealed tube'
_diffrn_radiation_type MoK\a
_diffrn_radiation_wavelength 0.71073
_diffrn_reflns_av_R_equivalents 0.0965
_diffrn_reflns_av_sigmaI/netI 0.0824
_diffrn_reflns_limit_h_max 17
_diffrn_reflns_limit_h_min -20
_diffrn_reflns_limit_k_max 24
_diffrn_reflns_limit_k_min -26
_diffrn_reflns_limit_l_max 27
_diffrn_reflns_limit_l_min -27
_diffrn_reflns_number 41087
_diffrn_reflns_theta_full 26.00
_diffrn_reflns_theta_max 26.00
_diffrn_reflns_theta_min 1.79
_exptl_absorpt_coefficient_mu 0.653
_exptl_absorpt_correction_T_max 0.9011
_exptl_absorpt_correction_T_min 0.8422
_exptl_absorpt_correction_type multi-scan
_exptl_absorpt_process_details 'SADABS; bruker, 2000'
_exptl_crystal_colour green
_exptl_crystal_density_diffrn 1.181
_exptl_crystal_density_method 'not measured'
_exptl_crystal_description block
_exptl_crystal_F_000 2992
_exptl_crystal_size_max 0.38
_exptl_crystal_size_mid 0.22
_exptl_crystal_size_min 0.16
_refine_diff_density_max 0.361
_refine_diff_density_min -0.268
_refine_diff_density_rms 0.053
_refine_ls_extinction_method none
_refine_ls_goodness_of_fit_ref 1.013
_refine_ls_hydrogen_treatment constr
_refine_ls_matrix_type full
_refine_ls_number_parameters 419
_refine_ls_number_reflns 7868
_refine_ls_number_restraints 0
_refine_ls_restrained_S_all 1.013
_refine_ls_R_factor_all 0.0994
_refine_ls_R_factor_gt 0.0558
_refine_ls_shift/su_max 0.000
_refine_ls_shift/su_mean 0.000
_refine_ls_structure_factor_coef Fsqd
_refine_ls_weighting_details 'calc w=1/[\s^2^(Fo^2^)+(0.0400P)^2^+0.8800P] where P=(Fo^2^+2Fc^2^)/3'
_refine_ls_weighting_scheme calc
_refine_ls_wR_factor_gt 0.1011
_refine_ls_wR_factor_ref 0.1099
_reflns_number_gt 4744
_reflns_number_total 7868
_reflns_threshold_expression >2sigma(I)
_cod_data_source_file ic100497h_si_001_1.cif
_cod_data_source_block complex-7
_cod_depositor_comments
;
The following automatic conversions were performed:

'_symmetry_cell_setting' value 'Orthorhombic' changed to
'orthorhombic' according to the built-in table from CIF Core
dictionary named 'cif_core.dic' version 2.4.1 from 2010-06-29.

Automatic conversion script
Id: cif_fix_values 1646 2011-03-28 12:23:43Z adriana 
;
_cod_database_code 4315785

loop_
_symmetry_equiv_pos_as_xyz
'x, y, z'
'-x+1/2, -y, z+1/2'
'x+1/2, -y+1/2, -z'
'-x, y+1/2, -z+1/2'
'-x, -y, -z'
'x-1/2, y, -z-1/2'
'-x-1/2, y-1/2, z'
'x, -y-1/2, z-1/2'

loop_
_atom_site_label
_atom_site_type_symbol
_atom_site_fract_x
_atom_site_fract_y
_atom_site_fract_z
_atom_site_U_iso_or_equiv
_atom_site_adp_type
_atom_site_occupancy
_atom_site_symmetry_multiplicity
_atom_site_calc_flag
_atom_site_refinement_flags
_atom_site_disorder_assembly
_atom_site_disorder_group
B3 B 0.3550(2) 0.61534(16) 0.26828(17) 0.0427(8) Uani 1 1 d . . .
H3 H 0.2986 0.6257 0.2976 0.051 Uiso 1 1 d R . .
B4 B 0.4558(2) 0.62277(16) 0.28999(17) 0.0446(9) Uani 1 1 d . . .
H4 H 0.4721 0.6343 0.3292 0.053 Uiso 1 1 d R . .
B5 B 0.5087(2) 0.55587(17) 0.26676(18) 0.0457(9) Uani 1 1 d . . .
H5 H 0.5497 0.5371 0.2953 0.055 Uiso 1 1 d R . .
B6 B 0.4417(2) 0.50640(17) 0.22818(17) 0.0466(9) Uani 1 1 d . . .
H6 H 0.4316 0.4451 0.2300 0.056 Uiso 1 1 d R . .
B7 B 0.4065(2) 0.54540(17) 0.16619(18) 0.0485(9) Uani 1 1 d . . .
H7 H 0.3847 0.5207 0.1272 0.058 Uiso 1 1 d R . .
B8 B 0.3533(2) 0.61204(18) 0.19116(18) 0.0482(9) Uani 1 1 d . . .
H8 H 0.3017 0.6244 0.1654 0.058 Uiso 1 1 d R . .
B9 B 0.4199(2) 0.65860(17) 0.22602(17) 0.0473(9) Uani 1 1 d . . .
H9 H 0.4105 0.6971 0.2286 0.057 Uiso 1 1 d R . .
B10 B 0.5165(2) 0.62498(18) 0.22571(17) 0.0479(9) Uani 1 1 d . . .
H10 H 0.5767 0.6470 0.2260 0.058 Uiso 1 1 d R . .
B11 B 0.5075(2) 0.55404(19) 0.18867(19) 0.0515(10) Uani 1 1 d . . .
H11 H 0.5480 0.5286 0.1501 0.062 Uiso 1 1 d R . .
B12 B 0.4527(2) 0.61902(17) 0.16351(17) 0.0475(9) Uani 1 1 d . . .
H12 H 0.4642 0.6399 0.1266 0.057 Uiso 1 1 d R . .
B13 B 0.1832(2) 0.30698(17) 0.38973(18) 0.0441(8) Uani 1 1 d . . .
H13 H 0.2300 0.3007 0.3586 0.053 Uiso 1 1 d R . .
B14 B 0.1878(2) 0.30991(18) 0.46990(17) 0.0442(9) Uani 1 1 d . . .
H14 H 0.2451 0.2937 0.4931 0.053 Uiso 1 1 d R . .
B15 B 0.1388(2) 0.37765(17) 0.49467(18) 0.0474(9) Uani 1 1 d . . .
H15 H 0.1530 0.3986 0.5480 0.057 Uiso 1 1 d R . .
B16 B 0.1011(2) 0.41658(18) 0.43091(17) 0.0452(9) Uani 1 1 d . . .
H16 H 0.1075 0.4620 0.4209 0.054 Uiso 1 1 d R . .
B17 B 0.0327(2) 0.37084(17) 0.39484(18) 0.0473(9) Uani 1 1 d . . .
H17 H -0.0118 0.3924 0.3675 0.057 Uiso 1 1 d R . .
B18 B 0.0357(2) 0.37165(19) 0.47223(19) 0.0526(10) Uani 1 1 d . . .
H18 H -0.0028 0.3944 0.5012 0.063 Uiso 1 1 d R . .
B19 B 0.0900(2) 0.30507(17) 0.49648(18) 0.0460(9) Uani 1 1 d . . .
H19 H 0.0834 0.2860 0.5372 0.055 Uiso 1 1 d R . .
B20 B 0.1172(2) 0.26410(18) 0.43100(18) 0.0498(9) Uani 1 1 d . . .
H20 H 0.1166 0.2227 0.4357 0.060 Uiso 1 1 d R . .
B21 B 0.0829(2) 0.30329(17) 0.36797(18) 0.0477(9) Uani 1 1 d . . .
H21 H 0.0668 0.2868 0.3261 0.057 Uiso 1 1 d R . .
B22 B 0.0211(2) 0.30047(18) 0.43419(19) 0.0493(10) Uani 1 1 d . . .
H22 H -0.0348 0.2749 0.4449 0.059 Uiso 1 1 d R . .
C1 C 0.41160(18) 0.55205(13) 0.28980(13) 0.0380(7) Uani 1 1 d . . .
C2 C 0.35240(18) 0.54555(14) 0.23158(14) 0.0427(7) Uani 1 1 d . . .
C3 C 0.18892(19) 0.37592(14) 0.42857(14) 0.0429(7) Uani 1 1 d . . .
C4 C 0.12955(19) 0.37300(14) 0.37032(14) 0.0429(7) Uani 1 1 d . . .
C5 C 0.21556(18) 0.38646(16) 0.01403(14) 0.0455(8) Uani 1 1 d . . .
H5A H 0.1759 0.4042 -0.0128 0.055 Uiso 1 1 calc R . .
H5B H 0.2175 0.3424 0.0060 0.055 Uiso 1 1 calc R . .
C6 C 0.2980(2) 0.41412(15) -0.00152(15) 0.0475(8) Uani 1 1 d . . .
H6A H 0.2961 0.4587 0.0031 0.057 Uiso 1 1 calc R . .
H6B H 0.3383 0.3981 0.0258 0.057 Uiso 1 1 calc R . .
C7 C 0.3213(2) 0.39819(14) -0.06546(15) 0.0470(8) Uani 1 1 d . . .
H7A H 0.2782 0.4114 -0.0918 0.056 Uiso 1 1 calc R . .
H7B H 0.3690 0.4217 -0.0759 0.056 Uiso 1 1 calc R . .
C8 C 0.33745(18) 0.33239(14) -0.07674(15) 0.0469(8) Uani 1 1 d . . .
H8A H 0.3712 0.3284 -0.1113 0.070 Uiso 1 1 calc R . .
H8B H 0.2876 0.3111 -0.0836 0.070 Uiso 1 1 calc R . .
H8C H 0.3641 0.3147 -0.0427 0.070 Uiso 1 1 calc R . .
C9 C 0.17671(18) 0.46532(14) 0.09159(13) 0.0402(7) Uani 1 1 d . . .
H9A H 0.1622 0.4694 0.1334 0.048 Uiso 1 1 calc R . .
H9B H 0.2285 0.4853 0.0863 0.048 Uiso 1 1 calc R . .
C10 C 0.11482(18) 0.50014(14) 0.05448(14) 0.0430(7) Uani 1 1 d . . .
H10A H 0.0611 0.4855 0.0638 0.052 Uiso 1 1 calc R . .
H10B H 0.1247 0.4936 0.0122 0.052 Uiso 1 1 calc R . .
C11 C 0.12253(19) 0.56937(14) 0.06978(16) 0.0480(8) Uani 1 1 d . . .
H11A H 0.1169 0.5751 0.1126 0.058 Uiso 1 1 calc R . .
H11B H 0.1754 0.5841 0.0582 0.058 Uiso 1 1 calc R . .
C12 C 0.05842(18) 0.60667(15) 0.03747(14) 0.0470(8) Uani 1 1 d . . .
H12A H 0.0603 0.5975 -0.0045 0.071 Uiso 1 1 calc R . .
H12B H 0.0681 0.6500 0.0435 0.071 Uiso 1 1 calc R . .
H12C H 0.0063 0.5960 0.0530 0.071 Uiso 1 1 calc R . .
C13 C -0.05808(19) 0.32094(16) 0.19321(16) 0.0527(9) Uani 1 1 d . . .
H13A H -0.0258 0.2992 0.2219 0.079 Uiso 1 1 calc R . .
H13B H -0.1077 0.2991 0.1871 0.079 Uiso 1 1 calc R . .
H13C H -0.0693 0.3618 0.2077 0.079 Uiso 1 1 calc R . .
C14 C -0.01477(19) 0.32509(15) 0.13695(15) 0.0495(8) Uani 1 1 d . . .
H14A H -0.0494 0.3440 0.1072 0.059 Uiso 1 1 calc R . .
H14B H -0.0017 0.2837 0.1233 0.059 Uiso 1 1 calc R . .
C15 C 0.06410(19) 0.36341(16) 0.14217(16) 0.0514(8) Uani 1 1 d . . .
H15A H 0.0517 0.4054 0.1544 0.062 Uiso 1 1 calc R . .
H15B H 0.0992 0.3451 0.1720 0.062 Uiso 1 1 calc R . .
C16 C 0.10574(18) 0.36401(15) 0.08195(14) 0.0448(7) Uani 1 1 d . . .
H16A H 0.1125 0.3214 0.0693 0.054 Uiso 1 1 calc R . .
H16B H 0.0698 0.3836 0.0535 0.054 Uiso 1 1 calc R . .
C17 C 0.2469(2) 0.36931(15) 0.12455(16) 0.0509(8) Uani 1 1 d . . .
H17A H 0.2963 0.3931 0.1225 0.061 Uiso 1 1 calc R . .
H17B H 0.2242 0.3754 0.1641 0.061 Uiso 1 1 calc R . .
C18 C 0.26695(19) 0.30231(14) 0.11713(14) 0.0457(7) Uani 1 1 d . . .
H18A H 0.2186 0.2772 0.1175 0.055 Uiso 1 1 calc R . .
H18B H 0.2954 0.2953 0.0799 0.055 Uiso 1 1 calc R . .
C19 C 0.3184(2) 0.28784(16) 0.16868(16) 0.0568(9) Uani 1 1 d . . .
H19A H 0.3660 0.3138 0.1677 0.068 Uiso 1 1 calc R . .
H19B H 0.2895 0.2967 0.2054 0.068 Uiso 1 1 calc R . .
C20 C 0.3424(2) 0.22296(16) 0.16805(16) 0.0550(9) Uani 1 1 d . . .
H20A H 0.2961 0.1974 0.1748 0.082 Uiso 1 1 calc R . .
H20B H 0.3813 0.2158 0.1990 0.082 Uiso 1 1 calc R . .
H20C H 0.3657 0.2130 0.1299 0.082 Uiso 1 1 calc R . .
Co1 Co 0.27195(3) 0.46061(2) 0.33007(2) 0.04611(13) Uani 1 1 d . . .
N1 N 0.18648(16) 0.39551(12) 0.07719(12) 0.0465(7) Uani 1 1 d . . .
S1 S 0.38067(5) 0.51089(4) 0.35465(4) 0.0477(2) Uani 1 1 d . . .
S2 S 0.26364(5) 0.50061(4) 0.24187(4) 0.0480(2) Uani 1 1 d . . .
S3 S 0.28052(5) 0.41978(4) 0.41811(4) 0.0470(2) Uani 1 1 d . . .
S4 S 0.16267(5) 0.41236(4) 0.30539(4) 0.0467(2) Uani 1 1 d . . .

loop_
_atom_site_aniso_label
_atom_site_aniso_U_11
_atom_site_aniso_U_22
_atom_site_aniso_U_33
_atom_site_aniso_U_23
_atom_site_aniso_U_13
_atom_site_aniso_U_12
B3 0.0409(19) 0.0371(18) 0.050(2) 0.0003(16) 0.0042(16) 0.0052(15)
B4 0.056(2) 0.039(2) 0.039(2) 0.0029(16) -0.0065(17) -0.0120(16)
B5 0.0397(19) 0.047(2) 0.050(2) 0.0111(17) -0.0018(17) 0.0010(16)
B6 0.047(2) 0.041(2) 0.052(2) -0.0024(17) 0.0078(17) 0.0018(17)
B7 0.059(2) 0.045(2) 0.042(2) -0.0019(17) 0.0022(18) -0.0193(18)
B8 0.042(2) 0.050(2) 0.053(2) 0.0162(18) -0.0141(18) -0.0069(16)
B9 0.059(2) 0.0365(19) 0.046(2) 0.0025(16) -0.0032(18) -0.0012(17)
B10 0.0420(19) 0.058(2) 0.044(2) 0.0038(18) -0.0017(16) -0.0138(18)
B11 0.042(2) 0.057(2) 0.056(3) 0.0012(19) 0.0115(18) 0.0007(17)
B12 0.059(2) 0.046(2) 0.037(2) 0.0051(16) -0.0050(18) -0.0146(18)
B13 0.0488(19) 0.040(2) 0.044(2) 0.0074(16) -0.0025(18) -0.0011(16)
B14 0.0424(19) 0.051(2) 0.040(2) 0.0165(17) -0.0007(16) -0.0017(16)
B15 0.052(2) 0.042(2) 0.048(2) -0.0003(17) 0.0084(18) -0.0029(16)
B16 0.044(2) 0.043(2) 0.049(2) -0.0009(17) -0.0012(17) -0.0057(16)
B17 0.044(2) 0.042(2) 0.055(2) 0.0105(18) -0.0032(18) -0.0029(16)
B18 0.047(2) 0.049(2) 0.061(3) 0.0107(19) 0.0081(19) 0.0048(17)
B19 0.054(2) 0.042(2) 0.042(2) 0.0091(17) 0.0017(18) -0.0029(17)
B20 0.056(2) 0.045(2) 0.049(2) 0.0075(17) 0.0009(19) -0.0020(18)
B21 0.051(2) 0.046(2) 0.047(2) 0.0017(17) -0.0052(18) -0.0126(17)
B22 0.043(2) 0.045(2) 0.060(3) 0.0149(18) -0.0026(18) -0.0095(16)
C1 0.0452(17) 0.0332(15) 0.0356(17) -0.0028(12) -0.0040(14) -0.0026(12)
C2 0.0418(17) 0.0413(17) 0.0451(18) 0.0019(14) -0.0031(14) -0.0053(13)
C3 0.0457(18) 0.0414(17) 0.0417(18) 0.0060(14) -0.0029(14) -0.0052(14)
C4 0.0499(17) 0.0393(17) 0.0395(18) 0.0068(13) -0.0046(15) -0.0032(14)
C5 0.0342(15) 0.059(2) 0.0431(19) -0.0112(15) -0.0003(14) 0.0020(14)
C6 0.0497(19) 0.0486(18) 0.0443(19) -0.0143(15) 0.0081(15) -0.0118(15)
C7 0.054(2) 0.0362(17) 0.051(2) 0.0052(14) 0.0192(16) 0.0024(14)
C8 0.0401(17) 0.0442(18) 0.056(2) -0.0116(16) 0.0230(16) -0.0103(14)
C9 0.0428(16) 0.0427(17) 0.0353(17) -0.0079(13) -0.0060(13) -0.0058(14)
C10 0.0491(17) 0.0410(17) 0.0388(18) -0.0021(13) -0.0022(14) -0.0012(14)
C11 0.0449(18) 0.0469(19) 0.052(2) -0.0032(15) 0.0085(16) 0.0013(15)
C12 0.0454(18) 0.058(2) 0.0382(18) 0.0157(15) 0.0087(15) 0.0062(15)
C13 0.0430(18) 0.057(2) 0.058(2) 0.0035(17) 0.0149(17) 0.0116(15)
C14 0.0527(18) 0.0477(19) 0.048(2) 0.0084(15) 0.0110(16) 0.0080(15)
C15 0.0480(18) 0.0504(19) 0.056(2) -0.0069(16) 0.0147(17) 0.0077(16)
C16 0.0490(18) 0.0457(18) 0.0399(18) -0.0054(14) 0.0021(14) -0.0059(15)
C17 0.0483(18) 0.054(2) 0.051(2) 0.0047(16) -0.0099(16) 0.0083(16)
C18 0.0509(18) 0.0480(18) 0.0382(18) 0.0000(14) -0.0090(15) 0.0047(15)
C19 0.057(2) 0.058(2) 0.055(2) 0.0135(18) -0.0228(17) 0.0110(16)
C20 0.0469(19) 0.059(2) 0.059(2) 0.0138(18) -0.0128(17) 0.0038(16)
Co1 0.0476(3) 0.0472(3) 0.0435(3) 0.0025(2) -0.00453(19) -0.0040(2)
N1 0.0507(16) 0.0509(16) 0.0380(15) -0.0015(12) -0.0086(13) 0.0017(12)
S1 0.0487(4) 0.0495(5) 0.0449(5) 0.0033(4) -0.0060(4) -0.0053(4)
S2 0.0470(4) 0.0509(5) 0.0463(5) 0.0034(4) -0.0066(4) -0.0061(4)
S3 0.0478(4) 0.0491(5) 0.0442(5) 0.0033(4) -0.0053(4) -0.0039(4)
S4 0.0482(4) 0.0481(5) 0.0439(5) 0.0029(4) -0.0060(4) -0.0050(4)

loop_
_atom_type_symbol
_atom_type_description
_atom_type_scat_dispersion_real
_atom_type_scat_dispersion_imag
_atom_type_scat_source
C C 0.0033 0.0016 'International Tables Vol C Tables 4.2.6.8 and 6.1.1.4'
H H 0.0000 0.0000 'International Tables Vol C Tables 4.2.6.8 and 6.1.1.4'
B B 0.0013 0.0007 'International Tables Vol C Tables 4.2.6.8 and 6.1.1.4'
Co Co 0.3494 0.9721 'International Tables Vol C Tables 4.2.6.8 and 6.1.1.4'
N N 0.0061 0.0033 'International Tables Vol C Tables 4.2.6.8 and 6.1.1.4'
S S 0.1246 0.1234 'International Tables Vol C Tables 4.2.6.8 and 6.1.1.4'

loop_
_geom_angle_atom_site_label_1
_geom_angle_atom_site_label_2
_geom_angle_atom_site_label_3
_geom_angle
_geom_angle_site_symmetry_1
_geom_angle_site_symmetry_3
_geom_angle_publ_flag
B9 B3 C2 103.4(3) . . ?
B9 B3 B8 58.7(2) . . ?
C2 B3 B8 59.1(2) . . ?
B9 B3 C1 104.1(3) . . ?
C2 B3 C1 56.77(18) . . ?
B8 B3 C1 104.7(3) . . ?
B9 B3 B4 60.1(2) . . ?
C2 B3 B4 103.7(2) . . ?
B8 B3 B4 107.2(3) . . ?
C1 B3 B4 58.33(19) . . ?
B9 B3 H3 135.5 . . ?
C2 B3 H3 114.6 . . ?
B8 B3 H3 123.9 . . ?
C1 B3 H3 115.6 . . ?
B4 B3 H3 126.6 . . ?
C1 B4 B9 104.6(3) . . ?
C1 B4 B3 60.17(19) . . ?
B9 B4 B3 58.9(2) . . ?
C1 B4 B10 105.7(3) . . ?
B9 B4 B10 60.6(2) . . ?
B3 B4 B10 109.0(3) . . ?
C1 B4 B5 58.55(19) . . ?
B9 B4 B5 107.1(3) . . ?
B3 B4 B5 108.6(3) . . ?
B10 B4 B5 59.8(2) . . ?
C1 B4 H4 111.3 . . ?
B9 B4 H4 137.9 . . ?
B3 B4 H4 123.6 . . ?
B10 B4 H4 125.6 . . ?
B5 B4 H4 110.1 . . ?
C1 B5 B11 107.0(3) . . ?
C1 B5 B10 105.7(3) . . ?
B11 B5 B10 59.9(2) . . ?
C1 B5 B6 61.3(2) . . ?
B11 B5 B6 59.4(2) . . ?
B10 B5 B6 107.8(3) . . ?
C1 B5 B4 58.51(19) . . ?
B11 B5 B4 107.8(3) . . ?
B10 B5 B4 59.7(2) . . ?
B6 B5 B4 108.9(3) . . ?
C1 B5 H5 115.3 . . ?
B11 B5 H5 128.7 . . ?
B10 B5 H5 128.1 . . ?
B6 B5 H5 119.1 . . ?
B4 B5 H5 118.3 . . ?
C2 B6 B7 60.0(2) . . ?
C2 B6 B11 106.0(3) . . ?
B7 B6 B11 61.1(2) . . ?
C2 B6 C1 56.19(18) . . ?
B7 B6 C1 105.0(2) . . ?
B11 B6 C1 104.1(3) . . ?
C2 B6 B5 103.0(3) . . ?
B7 B6 B5 108.1(3) . . ?
B11 B6 B5 59.7(2) . . ?
C1 B6 B5 57.33(19) . . ?
C2 B6 H6 112.3 . . ?
B7 B6 H6 117.8 . . ?
B11 B6 H6 132.9 . . ?
C1 B6 H6 119.6 . . ?
B5 B6 H6 131.6 . . ?
C2 B7 B6 59.6(2) . . ?
C2 B7 B11 104.8(3) . . ?
B6 B7 B11 60.0(2) . . ?
C2 B7 B12 104.7(3) . . ?
B6 B7 B12 108.7(3) . . ?
B11 B7 B12 60.1(2) . . ?
C2 B7 B8 58.1(2) . . ?
B6 B7 B8 108.1(3) . . ?
B11 B7 B8 107.3(3) . . ?
B12 B7 B8 59.8(2) . . ?
C2 B7 H7 120.7 . . ?
B6 B7 H7 121.3 . . ?
B11 B7 H7 126.9 . . ?
B12 B7 H7 124.1 . . ?
B8 B7 H7 118.9 . . ?
B9 B8 C2 105.4(3) . . ?
B9 B8 B3 60.2(2) . . ?
C2 B8 B3 60.2(2) . . ?
B9 B8 B12 59.9(2) . . ?
C2 B8 B12 105.5(3) . . ?
B3 B8 B12 109.3(3) . . ?
B9 B8 B7 107.6(3) . . ?
C2 B8 B7 59.1(2) . . ?
B3 B8 B7 109.8(3) . . ?
B12 B8 B7 59.7(2) . . ?
B9 B8 H8 128.8 . . ?
C2 B8 H8 119.5 . . ?
B3 B8 H8 122.8 . . ?
B12 B8 H8 122.7 . . ?
B7 B8 H8 115.7 . . ?
B8 B9 B3 61.1(2) . . ?
B8 B9 B12 62.4(2) . . ?
B3 B9 B12 112.0(3) . . ?
B8 B9 B4 109.9(3) . . ?
B3 B9 B4 61.1(2) . . ?
B12 B9 B4 109.8(3) . . ?
B8 B9 B10 110.5(3) . . ?
B3 B9 B10 110.5(3) . . ?
B12 B9 B10 60.4(2) . . ?
B4 B9 B10 60.4(2) . . ?
B8 B9 H9 119.8 . . ?
B3 B9 H9 112.4 . . ?
B12 B9 H9 126.8 . . ?
B4 B9 H9 116.4 . . ?
B10 B9 H9 124.9 . . ?
B11 B10 B12 60.6(2) . . ?
B11 B10 B4 108.4(3) . . ?
B12 B10 B4 107.4(3) . . ?
B11 B10 B5 59.8(2) . . ?
B12 B10 B5 107.9(3) . . ?
B4 B10 B5 60.5(2) . . ?
B11 B10 B9 106.6(3) . . ?
B12 B10 B9 58.8(2) . . ?
B4 B10 B9 59.0(2) . . ?
B5 B10 B9 106.3(3) . . ?
B11 B10 H10 117.1 . . ?
B12 B10 H10 125.7 . . ?
B4 B10 H10 121.7 . . ?
B5 B10 H10 115.3 . . ?
B9 B10 H10 130.3 . . ?
B6 B11 B5 60.9(2) . . ?
B6 B11 B10 109.3(3) . . ?
B5 B11 B10 60.4(2) . . ?
B6 B11 B7 59.0(2) . . ?
B5 B11 B7 107.4(3) . . ?
B10 B11 B7 108.0(3) . . ?
B6 B11 B12 107.9(3) . . ?
B5 B11 B12 107.8(3) . . ?
B10 B11 B12 59.9(2) . . ?
B7 B11 B12 60.1(2) . . ?
B6 B11 H11 115.9 . . ?
B5 B11 H11 135.1 . . ?
B10 B11 H11 132.9 . . ?
B7 B11 H11 106.0 . . ?
B12 B11 H11 114.6 . . ?
B9 B12 B10 60.8(2) . . ?
B9 B12 B11 107.4(3) . . ?
B10 B12 B11 59.6(2) . . ?
B9 B12 B7 106.4(3) . . ?
B10 B12 B7 107.5(3) . . ?
B11 B12 B7 59.8(2) . . ?
B9 B12 B8 57.7(2) . . ?
B10 B12 B8 107.0(3) . . ?
B11 B12 B8 107.6(3) . . ?
B7 B12 B8 60.4(2) . . ?
B9 B12 H12 121.8 . . ?
B10 B12 H12 121.8 . . ?
B11 B12 H12 123.0 . . ?
B7 B12 H12 122.5 . . ?
B8 B12 H12 121.8 . . ?
B20 B13 C3 103.4(3) . . ?
B20 B13 C4 104.5(3) . . ?
C3 B13 C4 56.33(18) . . ?
B20 B13 B21 60.7(2) . . ?
C3 B13 B21 103.5(3) . . ?
C4 B13 B21 58.4(2) . . ?
B20 B13 B14 60.4(2) . . ?
C3 B13 B14 57.7(2) . . ?
C4 B13 B14 104.0(3) . . ?
B21 B13 B14 108.8(3) . . ?
B20 B13 H13 139.7 . . ?
C3 B13 H13 113.8 . . ?
C4 B13 H13 108.6 . . ?
B21 B13 H13 121.1 . . ?
B14 B13 H13 129.4 . . ?
C3 B14 B19 104.3(3) . . ?
C3 B14 B15 58.6(2) . . ?
B19 B14 B15 60.6(2) . . ?
C3 B14 B20 102.1(3) . . ?
B19 B14 B20 60.8(2) . . ?
B15 B14 B20 108.2(3) . . ?
C3 B14 B13 59.1(2) . . ?
B19 B14 B13 107.5(3) . . ?
B15 B14 B13 108.8(3) . . ?
B20 B14 B13 57.3(2) . . ?
C3 B14 H14 119.7 . . ?
B19 B14 H14 127.5 . . ?
B15 B14 H14 119.8 . . ?
B20 B14 H14 127.5 . . ?
B13 B14 H14 118.6 . . ?
C3 B15 B14 58.8(2) . . ?
C3 B15 B19 103.0(3) . . ?
B14 B15 B19 58.8(2) . . ?
C3 B15 B16 58.8(2) . . ?
B14 B15 B16 107.7(3) . . ?
B19 B15 B16 106.2(3) . . ?
C3 B15 B18 102.9(3) . . ?
B14 B15 B18 107.1(3) . . ?
B19 B15 B18 60.2(2) . . ?
B16 B15 B18 58.0(2) . . ?
C3 B15 H15 136.0 . . ?
B14 B15 H15 119.6 . . ?
B19 B15 H15 111.8 . . ?
B16 B15 H15 129.8 . . ?
B18 B15 H15 117.2 . . ?
C3 B16 B17 104.9(3) . . ?
C3 B16 C4 57.14(19) . . ?
B17 B16 C4 59.6(2) . . ?
C3 B16 B18 105.4(3) . . ?
B17 B16 B18 60.5(2) . . ?
C4 B16 B18 106.7(3) . . ?
C3 B16 B15 58.5(2) . . ?
B17 B16 B15 109.9(3) . . ?
C4 B16 B15 106.2(3) . . ?
B18 B16 B15 61.6(2) . . ?
C3 B16 H16 113.9 . . ?
B17 B16 H16 121.7 . . ?
C4 B16 H16 109.2 . . ?
B18 B16 H16 136.8 . . ?
B15 B16 H16 127.0 . . ?
C4 B17 B16 60.4(2) . . ?
C4 B17 B18 107.1(3) . . ?
B16 B17 B18 60.2(2) . . ?
C4 B17 B22 106.7(3) . . ?
B16 B17 B22 109.6(3) . . ?
B18 B17 B22 60.9(2) . . ?
C4 B17 B21 58.1(2) . . ?
B16 B17 B21 108.7(3) . . ?
B18 B17 B21 109.3(3) . . ?
B22 B17 B21 61.0(2) . . ?
C4 B17 H17 117.3 . . ?
B16 B17 H17 118.6 . . ?
B18 B17 H17 126.1 . . ?
B22 B17 H17 125.9 . . ?
B21 B17 H17 119.2 . . ?
B16 B18 B17 59.3(2) . . ?
B16 B18 B22 108.5(3) . . ?
B17 B18 B22 60.5(2) . . ?
B16 B18 B19 107.4(3) . . ?
B17 B18 B19 108.1(3) . . ?
B22 B18 B19 61.0(2) . . ?
B16 B18 B15 60.4(2) . . ?
B17 B18 B15 108.0(3) . . ?
B22 B18 B15 109.2(3) . . ?
B19 B18 B15 59.3(2) . . ?
B16 B18 H18 117.3 . . ?
B17 B18 H18 127.8 . . ?
B22 B18 H18 128.8 . . ?
B19 B18 H18 120.4 . . ?
B15 B18 H18 112.4 . . ?
B14 B19 B15 60.5(2) . . ?
B14 B19 B20 60.5(2) . . ?
B15 B19 B20 107.9(3) . . ?
B14 B19 B18 108.7(3) . . ?
B15 B19 B18 60.6(2) . . ?
B20 B19 B18 106.3(3) . . ?
B14 B19 B22 109.5(3) . . ?
B15 B19 B22 108.8(3) . . ?
B20 B19 B22 59.8(2) . . ?
B18 B19 B22 59.3(2) . . ?
B14 B19 H19 115.9 . . ?
B15 B19 H19 115.7 . . ?
B20 B19 H19 125.0 . . ?
B18 B19 H19 123.4 . . ?
B22 B19 H19 127.4 . . ?
B13 B20 B21 60.6(2) . . ?
B13 B20 B14 62.3(2) . . ?
B21 B20 B14 110.1(3) . . ?
B13 B20 B19 109.9(3) . . ?
B21 B20 B19 110.1(3) . . ?
B14 B20 B19 58.8(2) . . ?
B13 B20 B22 111.0(3) . . ?
B21 B20 B22 61.6(2) . . ?
B14 B20 B22 109.2(3) . . ?
B19 B20 B22 61.1(2) . . ?
B13 B20 H20 127.5 . . ?
B21 B20 H20 125.0 . . ?
B14 B20 H20 120.5 . . ?
B19 B20 H20 113.5 . . ?
B22 B20 H20 115.1 . . ?
C4 B21 B13 60.8(2) . . ?
C4 B21 B20 104.9(3) . . ?
B13 B21 B20 58.8(2) . . ?
C4 B21 B17 58.5(2) . . ?
B13 B21 B17 108.5(3) . . ?
B20 B21 B17 106.2(3) . . ?
C4 B21 B22 105.4(3) . . ?
B13 B21 B22 108.5(3) . . ?
B20 B21 B22 60.3(2) . . ?
B17 B21 B22 59.0(2) . . ?
C4 B21 H21 116.8 . . ?
B13 B21 H21 121.0 . . ?
B20 B21 H21 130.5 . . ?
B17 B21 H21 117.7 . . ?
B22 B21 H21 125.7 . . ?
B17 B22 B18 58.5(2) . . ?
B17 B22 B20 105.2(3) . . ?
B18 B22 B20 106.2(3) . . ?
B17 B22 B21 60.0(2) . . ?
B18 B22 B21 106.6(3) . . ?
B20 B22 B21 58.1(2) . . ?
B17 B22 B19 105.5(3) . . ?
B18 B22 B19 59.7(2) . . ?
B20 B22 B19 59.1(2) . . ?
B21 B22 B19 105.7(3) . . ?
B17 B22 H22 129.0 . . ?
B18 B22 H22 116.4 . . ?
B20 B22 H22 122.7 . . ?
B21 B22 H22 132.2 . . ?
B19 B22 H22 113.1 . . ?
C2 C1 B4 109.8(2) . . ?
C2 C1 B5 109.5(2) . . ?
B4 C1 B5 62.9(2) . . ?
C2 C1 B3 61.30(19) . . ?
B4 C1 B3 61.5(2) . . ?
B5 C1 B3 113.2(2) . . ?
C2 C1 B6 60.13(19) . . ?
B4 C1 B6 112.5(2) . . ?
B5 C1 B6 61.4(2) . . ?
B3 C1 B6 112.2(2) . . ?
C2 C1 S1 115.6(2) . . ?
B4 C1 S1 125.1(2) . . ?
B5 C1 S1 123.2(2) . . ?
B3 C1 S1 117.8(2) . . ?
B6 C1 S1 116.0(2) . . ?
C1 C2 B8 110.2(2) . . ?
C1 C2 B6 63.7(2) . . ?
B8 C2 B6 112.8(3) . . ?
C1 C2 B7 111.3(2) . . ?
B8 C2 B7 62.8(2) . . ?
B6 C2 B7 60.4(2) . . ?
C1 C2 B3 61.94(19) . . ?
B8 C2 B3 60.7(2) . . ?
B6 C2 B3 115.7(3) . . ?
B7 C2 B3 113.3(2) . . ?
C1 C2 S2 116.2(2) . . ?
B8 C2 S2 122.5(2) . . ?
B6 C2 S2 117.1(2) . . ?
B7 C2 S2 122.9(2) . . ?
B3 C2 S2 116.0(2) . . ?
C4 C3 B15 113.5(3) . . ?
C4 C3 B14 113.2(2) . . ?
B15 C3 B14 62.6(2) . . ?
C4 C3 B16 61.8(2) . . ?
B15 C3 B16 62.7(2) . . ?
B14 C3 B16 114.0(3) . . ?
C4 C3 B13 62.2(2) . . ?
B15 C3 B13 115.5(2) . . ?
B14 C3 B13 63.2(2) . . ?
B16 C3 B13 114.4(2) . . ?
C4 C3 S3 115.1(2) . . ?
B15 C3 S3 120.9(2) . . ?
B14 C3 S3 121.3(2) . . ?
B16 C3 S3 117.0(2) . . ?
B13 C3 S3 115.7(2) . . ?
C3 C4 B21 109.6(2) . . ?
C3 C4 B17 108.4(2) . . ?
B21 C4 B17 63.4(2) . . ?
C3 C4 B16 61.0(2) . . ?
B21 C4 B16 112.7(3) . . ?
B17 C4 B16 60.0(2) . . ?
C3 C4 B13 61.5(2) . . ?
B21 C4 B13 60.9(2) . . ?
B17 C4 B13 112.5(2) . . ?
B16 C4 B13 113.2(3) . . ?
C3 C4 S4 116.6(2) . . ?
B21 C4 S4 122.9(2) . . ?
B17 C4 S4 124.9(2) . . ?
B16 C4 S4 118.0(2) . . ?
B13 C4 S4 116.1(2) . . ?
N1 C5 C6 116.6(3) . . ?
N1 C5 H5A 108.1 . . ?
C6 C5 H5A 108.1 . . ?
N1 C5 H5B 108.1 . . ?
C6 C5 H5B 108.1 . . ?
H5A C5 H5B 107.3 . . ?
C7 C6 C5 110.6(3) . . ?
C7 C6 H6A 109.5 . . ?
C5 C6 H6A 109.5 . . ?
C7 C6 H6B 109.5 . . ?
C5 C6 H6B 109.5 . . ?
H6A C6 H6B 108.1 . . ?
C8 C7 C6 115.3(3) . . ?
C8 C7 H7A 108.5 . . ?
C6 C7 H7A 108.5 . . ?
C8 C7 H7B 108.5 . . ?
C6 C7 H7B 108.5 . . ?
H7A C7 H7B 107.5 . . ?
C7 C8 H8A 109.5 . . ?
C7 C8 H8B 109.5 . . ?
H8A C8 H8B 109.5 . . ?
C7 C8 H8C 109.5 . . ?
H8A C8 H8C 109.5 . . ?
H8B C8 H8C 109.5 . . ?
C10 C9 N1 116.0(2) . . ?
C10 C9 H9A 108.3 . . ?
N1 C9 H9A 108.3 . . ?
C10 C9 H9B 108.3 . . ?
N1 C9 H9B 108.3 . . ?
H9A C9 H9B 107.4 . . ?
C9 C10 C11 107.6(3) . . ?
C9 C10 H10A 110.2 . . ?
C11 C10 H10A 110.2 . . ?
C9 C10 H10B 110.2 . . ?
C11 C10 H10B 110.2 . . ?
H10A C10 H10B 108.5 . . ?
C12 C11 C10 110.6(3) . . ?
C12 C11 H11A 109.5 . . ?
C10 C11 H11A 109.5 . . ?
C12 C11 H11B 109.5 . . ?
C10 C11 H11B 109.5 . . ?
H11A C11 H11B 108.1 . . ?
C11 C12 H12A 109.5 . . ?
C11 C12 H12B 109.5 . . ?
H12A C12 H12B 109.5 . . ?
C11 C12 H12C 109.5 . . ?
H12A C12 H12C 109.5 . . ?
H12B C12 H12C 109.5 . . ?
C14 C13 H13A 109.5 . . ?
C14 C13 H13B 109.5 . . ?
H13A C13 H13B 109.5 . . ?
C14 C13 H13C 109.5 . . ?
H13A C13 H13C 109.5 . . ?
H13B C13 H13C 109.5 . . ?
C13 C14 C15 112.7(3) . . ?
C13 C14 H14A 109.1 . . ?
C15 C14 H14A 109.1 . . ?
C13 C14 H14B 109.1 . . ?
C15 C14 H14B 109.1 . . ?
H14A C14 H14B 107.8 . . ?
C16 C15 C14 108.8(3) . . ?
C16 C15 H15A 109.9 . . ?
C14 C15 H15A 109.9 . . ?
C16 C15 H15B 109.9 . . ?
C14 C15 H15B 109.9 . . ?
H15A C15 H15B 108.3 . . ?
N1 C16 C15 118.2(3) . . ?
N1 C16 H16A 107.8 . . ?
C15 C16 H16A 107.8 . . ?
N1 C16 H16B 107.8 . . ?
C15 C16 H16B 107.8 . . ?
H16A C16 H16B 107.1 . . ?
C18 C17 N1 114.7(3) . . ?
C18 C17 H17A 108.6 . . ?
N1 C17 H17A 108.6 . . ?
C18 C17 H17B 108.6 . . ?
N1 C17 H17B 108.6 . . ?
H17A C17 H17B 107.6 . . ?
C19 C18 C17 104.4(3) . . ?
C19 C18 H18A 110.9 . . ?
C17 C18 H18A 110.9 . . ?
C19 C18 H18B 110.9 . . ?
C17 C18 H18B 110.9 . . ?
H18A C18 H18B 108.9 . . ?
C20 C19 C18 110.9(3) . . ?
C20 C19 H19A 109.5 . . ?
C18 C19 H19A 109.5 . . ?
C20 C19 H19B 109.5 . . ?
C18 C19 H19B 109.5 . . ?
H19A C19 H19B 108.1 . . ?
C19 C20 H20A 109.5 . . ?
C19 C20 H20B 109.5 . . ?
H20A C20 H20B 109.5 . . ?
C19 C20 H20C 109.5 . . ?
H20A C20 H20C 109.5 . . ?
H20B C20 H20C 109.5 . . ?
S2 Co1 S3 179.51(4) . . ?
S2 Co1 S4 84.62(4) . . ?
S3 Co1 S4 95.22(4) . . ?
S2 Co1 S1 94.82(4) . . ?
S3 Co1 S1 85.36(4) . . ?
S4 Co1 S1 178.87(4) . . ?
C5 N1 C16 107.0(2) . . ?
C5 N1 C9 110.8(2) . . ?
C16 N1 C9 109.3(2) . . ?
C5 N1 C17 112.5(2) . . ?
C16 N1 C17 111.1(2) . . ?
C9 N1 C17 106.2(2) . . ?
C1 S1 Co1 106.46(10) . . ?
C2 S2 Co1 106.47(11) . . ?
C3 S3 Co1 106.03(11) . . ?
C4 S4 Co1 106.43(11) . . ?

loop_
_geom_bond_atom_site_label_1
_geom_bond_atom_site_label_2
_geom_bond_distance
_geom_bond_site_symmetry_2
_geom_bond_publ_flag
B3 B9 1.711(5) . ?
B3 C2 1.717(5) . ?
B3 B8 1.727(6) . ?
B3 C1 1.728(4) . ?
B3 B4 1.751(5) . ?
B3 H3 1.1653 . ?
B4 C1 1.695(4) . ?
B4 B9 1.733(5) . ?
B4 B10 1.757(5) . ?
B4 B5 1.770(5) . ?
B4 H4 0.9522 . ?
B5 C1 1.696(5) . ?
B5 B11 1.747(6) . ?
B5 B10 1.758(5) . ?
B5 B6 1.768(5) . ?
B5 H5 1.0176 . ?
B6 C2 1.710(5) . ?
B6 B7 1.724(6) . ?
B6 B11 1.743(5) . ?
B6 C1 1.767(5) . ?
B6 H6 1.3366 . ?
B7 C2 1.717(5) . ?
B7 B11 1.762(6) . ?
B7 B12 1.767(5) . ?
B7 B8 1.779(6) . ?
B7 H7 1.0840 . ?
B8 B9 1.686(5) . ?
B8 C2 1.698(5) . ?
B8 B12 1.769(5) . ?
B8 H8 1.0666 . ?
B9 B12 1.727(5) . ?
B9 B10 1.762(6) . ?
B9 H9 0.8488 . ?
B10 B11 1.749(6) . ?
B10 B12 1.754(5) . ?
B10 H10 1.1079 . ?
B11 B12 1.766(6) . ?
B11 H11 1.2233 . ?
B12 H12 0.9602 . ?
B13 B20 1.707(5) . ?
B13 C3 1.727(5) . ?
B13 C4 1.737(5) . ?
B13 B21 1.739(5) . ?
B13 B14 1.796(5) . ?
B13 H13 1.0529 . ?
B14 C3 1.700(5) . ?
B14 B19 1.734(5) . ?
B14 B15 1.764(5) . ?
B14 B20 1.765(6) . ?
B14 H14 1.1392 . ?
B15 C3 1.697(5) . ?
B15 B19 1.766(5) . ?
B15 B16 1.770(6) . ?
B15 B18 1.789(6) . ?
B15 H15 1.2978 . ?
B16 C3 1.703(5) . ?
B16 B17 1.709(5) . ?
B16 C4 1.716(5) . ?
B16 B18 1.726(5) . ?
B16 H16 1.0118 . ?
B17 C4 1.701(5) . ?
B17 B18 1.732(6) . ?
B17 B22 1.767(5) . ?
B17 B21 1.785(6) . ?
B17 H17 1.0676 . ?
B18 B22 1.774(6) . ?
B18 B19 1.782(5) . ?
B18 H18 1.0352 . ?
B19 B20 1.770(6) . ?
B19 B22 1.806(5) . ?
B19 H19 1.0047 . ?
B20 B21 1.741(5) . ?
B20 B22 1.782(6) . ?
B20 H20 0.9014 . ?
B21 C4 1.695(5) . ?
B21 B22 1.803(6) . ?
B21 H21 1.0361 . ?
B22 H22 1.1062 . ?
C1 C2 1.638(4) . ?
C1 S1 1.777(3) . ?
C2 S2 1.781(3) . ?
C3 C4 1.635(4) . ?
C3 S3 1.808(3) . ?
C4 S4 1.771(3) . ?
C5 N1 1.506(4) . ?
C5 C6 1.534(4) . ?
C5 H5A 0.9700 . ?
C5 H5B 0.9700 . ?
C6 C7 1.521(4) . ?
C6 H6A 0.9700 . ?
C6 H6B 0.9700 . ?
C7 C8 1.469(4) . ?
C7 H7A 0.9700 . ?
C7 H7B 0.9700 . ?
C8 H8A 0.9600 . ?
C8 H8B 0.9600 . ?
C8 H8C 0.9600 . ?
C9 C10 1.521(4) . ?
C9 N1 1.551(4) . ?
C9 H9A 0.9700 . ?
C9 H9B 0.9700 . ?
C10 C11 1.540(4) . ?
C10 H10A 0.9700 . ?
C10 H10B 0.9700 . ?
C11 C12 1.519(4) . ?
C11 H11A 0.9700 . ?
C11 H11B 0.9700 . ?
C12 H12A 0.9600 . ?
C12 H12B 0.9600 . ?
C12 H12C 0.9600 . ?
C13 C14 1.452(4) . ?
C13 H13A 0.9600 . ?
C13 H13B 0.9600 . ?
C13 H13C 0.9600 . ?
C14 C15 1.555(5) . ?
C14 H14A 0.9700 . ?
C14 H14B 0.9700 . ?
C15 C16 1.514(4) . ?
C15 H15A 0.9700 . ?
C15 H15B 0.9700 . ?
C16 N1 1.508(4) . ?
C16 H16A 0.9700 . ?
C16 H16B 0.9700 . ?
C17 C18 1.495(4) . ?
C17 N1 1.565(4) . ?
C17 H17A 0.9700 . ?
C17 H17B 0.9700 . ?
C18 C19 1.469(4) . ?
C18 H18A 0.9700 . ?
C18 H18B 0.9700 . ?
C19 C20 1.458(5) . ?
C19 H19A 0.9700 . ?
C19 H19B 0.9700 . ?
C20 H20A 0.9600 . ?
C20 H20B 0.9600 . ?
C20 H20C 0.9600 . ?
Co1 S2 2.1581(11) . ?
Co1 S3 2.1624(11) . ?
Co1 S4 2.1653(10) . ?
Co1 S1 2.1785(10) . ?
